data_4003138
loop_
_publ_author_name
'Devlin, Kasey P.'
'Kazem, Nasrin'
'Zaikina, Julia V.'
'Cooley, Joya A.'
'Badger, Jackson R.'
'Fettinger, James C.'
'Taufour, Valentin'
'Kauzlarich, Susan M.'

_publ_section_title
;
 Eu11Zn4Sn2As12: A Ferromagnetic Zintl Semiconductor with a Layered
 Structure Featuring Extended Zn4As6 Sheets and Ethane-like Sn2As6 Units
;
_journal_issue 20
_journal_name_full 'Chemistry of Materials'
_journal_page_first 7067
_journal_paper_doi 10.1021/acs.chemmater.8b02749
_journal_volume 30
_journal_year 2018
_chemical_formula_moiety 'As12 Eu11 Sn2 Zn4'
_chemical_formula_sum 'As12 Eu11 Sn2 Zn4'
_chemical_formula_weight 3069.46
_space_group_crystal_system monoclinic
_space_group_IT_number 15
_space_group_name_Hall '-C 2yc'
_space_group_name_H-M_alt 'C 1 2/c 1'
_audit_creation_method SHELXL-2018/3
_cell_angle_alpha 90
_cell_angle_beta 94.8444(7)
_cell_angle_gamma 90
_cell_formula_units_Z 4
_cell_length_a 7.5679(4)
_cell_length_b 13.0883(6)
_cell_length_c 31.3052(15)
_cell_measurement_reflns_used 8717
_cell_measurement_temperature 93(2)
_cell_measurement_theta_max 33.08
_cell_measurement_theta_min 2.61
_cell_volume 3089.7(3)
_computing_cell_refinement 'SAINT (8.37a) (Bruker, 2016)'
_computing_data_collection 'Apex2 (2010-11.3) (Bruker, 2010)'
_computing_data_reduction 'SAINT (8.37a) (Bruker, 2016)'
_computing_molecular_graphics 'Bruker SHELXTL'
_computing_publication_material 'Bruker SHELXTL'
_computing_structure_refinement 'SHELXL-2018/3 (Sheldrick, 2018)'
_computing_structure_solution 'SHELXS-97 (Sheldrick, 2008)'
_diffrn_ambient_temperature 93(2)
_diffrn_measured_fraction_theta_full 1.000
_diffrn_measured_fraction_theta_max 1.000
_diffrn_measurement_device_type 'Bruker APEX-II CCD'
_diffrn_measurement_method '\f and \w scans'
_diffrn_radiation_type MoK\a
_diffrn_radiation_wavelength 0.71073
_diffrn_reflns_av_R_equivalents 0.0343
_diffrn_reflns_av_unetI/netI 0.0280
_diffrn_reflns_Laue_measured_fraction_full 1.000
_diffrn_reflns_Laue_measured_fraction_max 1.000
_diffrn_reflns_limit_h_max 11
_diffrn_reflns_limit_h_min -11
_diffrn_reflns_limit_k_max 19
_diffrn_reflns_limit_k_min -19
_diffrn_reflns_limit_l_max 46
_diffrn_reflns_limit_l_min -46
_diffrn_reflns_number 20075
_diffrn_reflns_point_group_measured_fraction_full 1.000
_diffrn_reflns_point_group_measured_fraction_max 1.000
_diffrn_reflns_theta_full 25.242
_diffrn_reflns_theta_max 31.998
_diffrn_reflns_theta_min 2.612
_exptl_absorpt_coefficient_mu 39.317
_exptl_absorpt_correction_T_max 0.2744
_exptl_absorpt_correction_T_min 0.1471
_exptl_absorpt_correction_type multi-scan
_exptl_absorpt_process_details 'SADABS 2016/2 (Sheldrick, 2016)'
_exptl_crystal_colour Silver
_exptl_crystal_density_diffrn 6.599
_exptl_crystal_description Block
_exptl_crystal_F_000 5236
_exptl_crystal_size_max 0.088
_exptl_crystal_size_mid 0.038
_exptl_crystal_size_min 0.025
_refine_diff_density_max 2.281
_refine_diff_density_min -2.165
_refine_diff_density_rms 0.366
_refine_ls_extinction_coef 0.0000296(17)
_refine_ls_extinction_expression Fc^*^=kFc[1+0.001xFc^2^\l^3^/sin(2\q)]^-1/4^
_refine_ls_extinction_method 'SHELXL-2018/3 (Sheldrick 2018)'
_refine_ls_goodness_of_fit_ref 1.103
_refine_ls_hydrogen_treatment undef
_refine_ls_matrix_type full
_refine_ls_number_parameters 141
_refine_ls_number_reflns 5378
_refine_ls_number_restraints 12
_refine_ls_restrained_S_all 1.102
_refine_ls_R_factor_all 0.0398
_refine_ls_R_factor_gt 0.0304
_refine_ls_shift/su_max 0.001
_refine_ls_shift/su_mean 0.000
_refine_ls_structure_factor_coef Fsqd
_refine_ls_weighting_details 'w=1/[\s^2^(Fo^2^)+(0.0155P)^2^+52.7436P] where P=(Fo^2^+2Fc^2^)/3'
_refine_ls_weighting_scheme calc
_refine_ls_wR_factor_gt 0.0602
_refine_ls_wR_factor_ref 0.0633
_reflns_Friedel_coverage 0.000
_reflns_number_gt 4492
_reflns_number_total 5378
_reflns_threshold_expression 'I > 2\s(I)'
_cod_data_source_file cm8b02749_si_002.cif
_cod_data_source_block NKGM12FMI
_cod_depositor_comments
;
The following automatic conversions were performed:

data item '_exptl_absorpt_correction_type' value 'Multi-scan' was
changed to 'multi-scan' in accordance with the
/home/data/users/saulius/crontab/automatic-downloads/current/ACS/lib/dictionaries/cif_core.dic
dictionary named 'cif_core.dic' version 2.4.2 last updated on
2011-04-26.

Automatic conversion script
Id: cif_fix_values 6909 2019-04-08 15:41:33Z antanas 
;
_cod_original_sg_symbol_H-M 'C 2/c'
_cod_database_code 4003138
_shelx_shelxl_version_number 2018/3
_shelx_space_group_comment
; 
The symmetry employed for this shelxl refinement is uniquely defined 
by the following loop, which should always be used as a source of 
symmetry information in preference to the above space-group names. 
They are only intended as comments. 
;
_shelx_estimated_absorpt_t_min 0.130
_shelx_estimated_absorpt_t_max 0.440

loop_
_space_group_symop_operation_xyz
'x, y, z'
'-x, y, -z+1/2'
'x+1/2, y+1/2, z'
'-x+1/2, y+1/2, -z+1/2'
'-x, -y, -z'
'x, -y, z-1/2'
'-x+1/2, -y+1/2, -z'
'x+1/2, -y+1/2, z-1/2'

loop_
_atom_site_label
_atom_site_type_symbol
_atom_site_fract_x
_atom_site_fract_y
_atom_site_fract_z
_atom_site_U_iso_or_equiv
_atom_site_adp_type
_atom_site_occupancy
_atom_site_site_symmetry_order
_atom_site_calc_flag
_atom_site_refinement_flags_posn
_atom_site_refinement_flags_adp
_atom_site_refinement_flags_occupancy
_atom_site_disorder_assembly
_atom_site_disorder_group
Eu1 Eu 0.22350(4) 0.23323(2) 0.36877(2) 0.00619(6) Uani 1 1 d . . . . .
Eu2 Eu 0.26674(4) 0.07883(2) 0.00005(2) 0.00546(6) Uani 1 1 d . . . . .
Eu3 Eu 0.29322(4) 0.42502(2) 0.13195(2) 0.00613(6) Uani 1 1 d . . . . .
Eu4 Eu 0.30959(4) 0.08355(2) 0.13198(2) 0.00607(6) Uani 1 1 d . . . . .
Eu5 Eu 0.000000 0.08129(3) 0.250000 0.00628(8) Uani 0.985 2 d S TU P A 1
Sn2 Sn 0.001(4) 0.089(2) 0.2941(9) 0.0085(17) Uiso 0.015 1 d . U P A 2
Eu6 Eu 0.000000 0.75116(3) 0.250000 0.00660(8) Uani 1 2 d S T P . .
Eu7 Eu 0.250000 0.250000 0.500000 0.00581(8) Uani 1 2 d S . P . .
Sn1 Sn 0.01754(5) 0.40795(3) 0.29351(2) 0.00601(8) Uani 0.985 1 d . U P A 1
Eu8 Eu 0.000000 0.415(2) 0.250000 0.0057(16) Uiso 0.015 2 d S U P A 2
As1 As 0.05050(8) 0.08240(5) 0.43785(2) 0.00483(11) Uani 1 1 d . . . . .
As2 As 0.06752(8) 0.41045(5) 0.43523(2) 0.00488(11) Uani 1 1 d . . . . .
As3 As 0.43050(8) 0.25526(5) 0.06228(2) 0.00487(11) Uani 1 1 d . . . . .
As4 As 0.35516(8) 0.07889(5) 0.30899(2) 0.00561(11) Uani 1 1 d . . . . .
As5 As 0.35586(8) 0.41325(5) 0.31695(2) 0.00705(12) Uani 1 1 d . . . . .
As6 As 0.14310(8) 0.24638(5) 0.18121(2) 0.00714(12) Uani 1 1 d . . . . .
Zn1 Zn 0.10649(10) 0.08433(6) 0.57060(3) 0.00920(14) Uani 1 1 d . . . . .
Zn2 Zn 0.10698(10) 0.24896(6) 0.07264(3) 0.01028(15) Uani 1 1 d . . . . .

loop_
_atom_site_aniso_label
_atom_site_aniso_U_11
_atom_site_aniso_U_22
_atom_site_aniso_U_33
_atom_site_aniso_U_23
_atom_site_aniso_U_13
_atom_site_aniso_U_12
Eu1 0.00664(13) 0.00719(13) 0.00472(14) -0.00015(10) 0.00033(10) -0.00051(10)
Eu2 0.00537(13) 0.00557(13) 0.00544(13) 0.00031(11) 0.00050(10) 0.00027(10)
Eu3 0.00651(13) 0.00724(13) 0.00475(13) -0.00046(11) 0.00105(10) -0.00009(10)
Eu4 0.00690(13) 0.00617(13) 0.00499(13) 0.00025(11) -0.00041(10) 0.00037(10)
Eu5 0.00629(18) 0.00674(18) 0.00558(19) 0.000 -0.00087(14) 0.000
Eu6 0.00769(19) 0.00686(18) 0.00533(19) 0.000 0.00102(14) 0.000
Eu7 0.00595(18) 0.00590(18) 0.00552(19) 0.00056(15) 0.00006(14) -0.00033(14)
Sn1 0.00591(17) 0.00634(18) 0.00579(18) 0.00029(14) 0.00051(13) -0.00029(14)
As1 0.0048(2) 0.0040(2) 0.0057(3) -0.0003(2) 0.0004(2) 0.0003(2)
As2 0.0048(3) 0.0047(3) 0.0052(3) -0.0003(2) 0.0005(2) -0.0002(2)
As3 0.0043(3) 0.0052(3) 0.0050(3) 0.0004(2) 0.0001(2) -0.0004(2)
As4 0.0058(3) 0.0050(3) 0.0060(3) 0.0008(2) 0.0001(2) 0.0001(2)
As5 0.0048(3) 0.0063(3) 0.0101(3) 0.0002(2) 0.0008(2) -0.0002(2)
As6 0.0055(3) 0.0051(3) 0.0109(3) -0.0004(2) 0.0006(2) 0.0006(2)
Zn1 0.0055(3) 0.0058(3) 0.0164(4) 0.0001(3) 0.0022(3) 0.0004(3)
Zn2 0.0054(3) 0.0046(3) 0.0208(4) 0.0012(3) 0.0010(3) 0.0002(2)

loop_
_atom_type_symbol
_atom_type_description
_atom_type_scat_dispersion_real
_atom_type_scat_dispersion_imag
_atom_type_scat_source
Zn Zn 0.2839 1.4301 'International Tables Vol C Tables 4.2.6.8 and 6.1.1.4'
As As 0.0499 2.0058 'International Tables Vol C Tables 4.2.6.8 and 6.1.1.4'
Sn Sn -0.6537 1.4246 'International Tables Vol C Tables 4.2.6.8 and 6.1.1.4'
Eu Eu -0.1578 3.6682 'International Tables Vol C Tables 4.2.6.8 and 6.1.1.4'

loop_
_geom_angle_atom_site_label_1
_geom_angle_atom_site_label_2
_geom_angle_atom_site_label_3
_geom_angle
_geom_angle_site_symmetry_1
_geom_angle_site_symmetry_3
As4 Eu1 As6 93.069(19) . 2
As4 Eu1 As5 92.696(19) . .
As6 Eu1 As5 90.504(19) 2 .
As4 Eu1 Zn2 135.67(2) . 2
As6 Eu1 Zn2 64.95(2) 2 2
As5 Eu1 Zn2 123.56(2) . 2
As4 Eu1 Zn1 136.72(2) . 7_556
As6 Eu1 Zn1 123.54(2) 2 7_556
As5 Eu1 Zn1 67.32(2) . 7_556
Zn2 Eu1 Zn1 84.77(2) 2 7_556
As4 Eu1 As3 100.547(18) . 2_655
As6 Eu1 As3 166.32(2) 2 2_655
As5 Eu1 As3 90.131(18) . 2_655
Zn2 Eu1 As3 103.61(2) 2 2_655
Zn1 Eu1 As3 44.940(17) 7_556 2_655
As4 Eu1 As1 100.320(19) . .
As6 Eu1 As1 88.622(18) 2 .
As5 Eu1 As1 166.98(2) . .
Zn2 Eu1 As1 45.010(18) 2 .
Zn1 Eu1 As1 102.57(2) 7_556 .
As3 Eu1 As1 87.693(17) 2_655 .
As4 Eu1 Sn2 49.8(5) . .
As6 Eu1 Sn2 45.3(5) 2 .
As5 Eu1 Sn2 103.3(5) . .
Zn2 Eu1 Sn2 93.7(5) 2 .
Zn1 Eu1 Sn2 166.9(5) 7_556 .
As3 Eu1 Sn2 147.2(5) 2_655 .
As1 Eu1 Sn2 85.2(5) . .
As4 Eu1 As2 178.854(19) . .
As6 Eu1 As2 85.876(18) 2 .
As5 Eu1 As2 86.868(18) . .
Zn2 Eu1 As2 44.136(17) 2 .
Zn1 Eu1 As2 43.971(17) 7_556 .
As3 Eu1 As2 80.517(17) 2_655 .
As1 Eu1 As2 80.115(17) . .
Sn2 Eu1 As2 129.3(5) . .
As4 Eu1 Sn1 99.861(16) . .
As6 Eu1 Sn1 45.466(14) 2 .
As5 Eu1 Sn1 45.610(14) . .
Zn2 Eu1 Sn1 91.041(18) 2 .
Zn1 Eu1 Sn1 92.538(17) 7_556 .
As3 Eu1 Sn1 131.710(16) 2_655 .
As1 Eu1 Sn1 130.393(16) . .
As2 Eu1 Sn1 79.079(14) . .
As4 Eu1 Eu3 48.035(13) . 4_545
As6 Eu1 Eu3 91.524(14) 2 4_545
As5 Eu1 Eu3 140.730(16) . 4_545
Zn2 Eu1 Eu3 92.377(15) 2 4_545
Zn1 Eu1 Eu3 138.492(17) 7_556 4_545
As3 Eu1 Eu3 96.607(14) 2_655 4_545
As1 Eu1 Eu3 52.285(13) . 4_545
As2 Eu1 Eu3 132.392(14) . 4_545
Sn1 Eu1 Eu3 128.953(12) . 4_545
As4 Eu1 Eu4 47.884(13) . 2_655
As6 Eu1 Eu4 140.926(16) 2 2_655
As5 Eu1 Eu4 92.546(14) . 2_655
Zn2 Eu1 Eu4 138.874(17) 2 2_655
Zn1 Eu1 Eu4 93.232(15) 7_556 2_655
As3 Eu1 Eu4 52.664(13) 2_655 2_655
As1 Eu1 Eu4 96.310(14) . 2_655
As2 Eu1 Eu4 133.181(14) . 2_655
Sn1 Eu1 Eu4 130.071(12) . 2_655
Eu3 Eu1 Eu4 62.777(8) 4_545 2_655
As2 Eu2 As2 99.914(17) 8 4_545
As2 Eu2 As3 95.468(17) 8 .
As2 Eu2 As3 90.037(18) 4_545 .
As2 Eu2 As3 84.442(17) 8 7
As2 Eu2 As3 175.391(18) 4_545 7
As3 Eu2 As3 91.046(18) . 7
As2 Eu2 As1 175.809(18) 8 2
As2 Eu2 As1 84.224(17) 4_545 2
As3 Eu2 As1 83.806(17) . 2
As3 Eu2 As1 91.439(18) 7 2
As2 Eu2 As1 89.865(18) 8 6
As2 Eu2 As1 94.818(18) 4_545 6
As3 Eu2 As1 172.081(18) . 6
As3 Eu2 As1 83.632(17) 7 6
As1 Eu2 As1 90.450(17) 2 6
As2 Eu2 Zn1 139.740(19) 8 6
As2 Eu2 Zn1 44.572(17) 4_545 6
As3 Eu2 Zn1 101.563(19) . 6
As3 Eu2 Zn1 130.83(2) 7 6
As1 Eu2 Zn1 44.320(17) 2 6
As1 Eu2 Zn1 77.795(19) 6 6
As2 Eu2 Zn2 44.416(17) 8 7
As2 Eu2 Zn2 140.240(19) 4_545 7
As3 Eu2 Zn2 79.208(19) . 7
As3 Eu2 Zn2 44.362(17) 7 7
As1 Eu2 Zn2 131.469(19) 2 7
As1 Eu2 Zn2 100.774(19) 6 7
Zn1 Eu2 Zn2 175.18(2) 6 7
As2 Eu2 Zn1 100.494(19) 8 2
As2 Eu2 Zn1 133.079(19) 4_545 2
As3 Eu2 Zn1 129.123(19) . 2
As3 Eu2 Zn1 43.830(17) 7 2
As1 Eu2 Zn1 76.926(18) 2 2
As1 Eu2 Zn1 43.720(17) 6 2
Zn1 Eu2 Zn1 96.505(19) 6 2
Zn2 Eu2 Zn1 79.482(19) 7 2
As2 Eu2 Zn2 134.234(19) 8 .
As2 Eu2 Zn2 99.676(19) 4_545 .
As3 Eu2 Zn2 43.738(17) . .
As3 Eu2 Zn2 78.096(19) 7 .
As1 Eu2 Zn2 43.576(17) 2 .
As1 Eu2 Zn2 128.940(19) 6 .
Zn1 Eu2 Zn2 79.22(2) 6 .
Zn2 Eu2 Zn2 98.41(2) 7 .
Zn1 Eu2 Zn2 95.46(2) 2 .
As2 Eu2 Eu2 49.968(13) 8 5_655
As2 Eu2 Eu2 49.946(13) 4_545 5_655
As3 Eu2 Eu2 94.275(15) . 5_655
As3 Eu2 Eu2 134.389(17) 7 5_655
As1 Eu2 Eu2 134.166(17) 2 5_655
As1 Eu2 Eu2 93.638(15) 6 5_655
Zn1 Eu2 Eu2 92.250(16) 6 5_655
Zn2 Eu2 Eu2 92.436(16) 7 5_655
Zn1 Eu2 Eu2 132.254(18) 2 5_655
Zn2 Eu2 Eu2 132.276(17) . 5_655
As2 Eu2 Eu4 129.798(15) 8 .
As2 Eu2 Eu4 51.502(13) 4_545 .
As3 Eu2 Eu4 52.057(13) . .
As3 Eu2 Eu4 126.465(15) 7 .
As1 Eu2 Eu4 52.594(13) 2 .
As1 Eu2 Eu4 127.527(15) 6 .
Zn1 Eu2 Eu4 49.777(15) 6 .
Zn2 Eu2 Eu4 131.261(17) 7 .
Zn1 Eu2 Eu4 129.501(16) 2 .
Zn2 Eu2 Eu4 48.374(14) . .
Eu2 Eu2 Eu4 90.775(10) 5_655 .
As5 Eu3 As4 93.807(19) 2_655 4
As5 Eu3 As6 92.390(19) 2_655 .
As4 Eu3 As6 91.595(19) 4 .
As5 Eu3 Zn1 69.30(2) 2_655 8
As4 Eu3 Zn1 137.07(2) 4 8
As6 Eu3 Zn1 126.93(2) . 8
As5 Eu3 Zn2 126.87(2) 2_655 .
As4 Eu3 Zn2 131.79(2) 4 .
As6 Eu3 Zn2 65.22(2) . .
Zn1 Eu3 Zn2 86.35(2) 8 .
As5 Eu3 As1 91.987(18) 2_655 4
As4 Eu3 As1 99.340(18) 4 4
As6 Eu3 As1 167.92(2) . 4
Zn1 Eu3 As1 45.178(18) 8 4
Zn2 Eu3 As1 103.29(2) . 4
As5 Eu3 As2 170.55(2) 2_655 2
As4 Eu3 As2 95.642(18) 4 2
As6 Eu3 As2 87.418(18) . 2
Zn1 Eu3 As2 103.38(2) 8 2
Zn2 Eu3 As2 44.954(18) . 2
As1 Eu3 As2 86.423(17) 4 2
As5 Eu3 As3 90.222(18) 2_655 .
As4 Eu3 As3 175.971(19) 4 .
As6 Eu3 As3 88.289(18) . .
Zn1 Eu3 As3 44.805(18) 8 .
Zn2 Eu3 As3 44.788(17) . .
As1 Eu3 As3 80.443(17) 4 .
As2 Eu3 As3 80.330(16) 2 .
As5 Eu3 Sn2 48.6(5) 2_655 4
As4 Eu3 Sn2 48.7(5) 4 4
As6 Eu3 Sn2 107.6(5) . 4
Zn1 Eu3 Sn2 96.5(5) 8 4
Zn2 Eu3 Sn2 172.3(5) . 4
As1 Eu3 Sn2 83.6(5) 4 4
As2 Eu3 Sn2 140.2(5) 2 4
As3 Eu3 Sn2 135.1(5) . 4
As5 Eu3 Sn1 105.072(17) 2_655 2
As4 Eu3 Sn1 47.101(14) 4 2
As6 Eu3 Sn1 46.393(14) . 2
Zn1 Eu3 Sn1 172.062(19) 8 2
Zn2 Eu3 Sn1 93.067(18) . 2
As1 Eu3 Sn1 142.264(16) 4 2
As2 Eu3 Sn1 81.572(15) 2 2
As3 Eu3 Sn1 131.650(16) . 2
As5 Eu3 Eu1 94.620(15) 2_655 4
As4 Eu3 Eu1 47.350(14) 4 4
As6 Eu3 Eu1 138.674(16) . 4
Zn1 Eu3 Eu1 93.428(16) 8 4
Zn2 Eu3 Eu1 134.617(17) . 4
As1 Eu3 Eu1 51.990(13) 4 4
As2 Eu3 Eu1 91.737(13) 2 4
As3 Eu3 Eu1 132.270(14) . 4
Sn1 Eu3 Eu1 92.609(11) 2 4
As5 Eu3 Eu2 123.667(16) 2_655 7
As4 Eu3 Eu2 127.470(16) 4 7
As6 Eu3 Eu2 118.710(16) . 7
Zn1 Eu3 Eu2 54.389(15) 8 7
Zn2 Eu3 Eu2 53.495(16) . 7
As1 Eu3 Eu2 50.028(12) 4 7
As2 Eu3 Eu2 49.188(12) 2 7
As3 Eu3 Eu2 49.517(12) . 7
Sn1 Eu3 Eu2 130.744(12) 2 7
Eu1 Eu3 Eu2 90.340(9) 4 7
As6 Eu4 As4 93.925(19) . 2_655
As6 Eu4 As5 92.357(19) . 4_545
As4 Eu4 As5 91.450(19) 2_655 4_545
As6 Eu4 Zn2 66.93(2) . .
As4 Eu4 Zn2 135.71(2) 2_655 .
As5 Eu4 Zn2 127.14(2) 4_545 .
As6 Eu4 Zn1 126.61(2) . 6
As4 Eu4 Zn1 133.39(2) 2_655 6
As5 Eu4 Zn1 67.70(2) 4_545 6
Zn2 Eu4 Zn1 86.18(2) . 6
As6 Eu4 As2 169.64(2) . 4_545
As4 Eu4 As2 96.308(18) 2_655 4_545
As5 Eu4 As2 89.012(18) 4_545 4_545
Zn2 Eu4 As2 104.22(2) . 4_545
Zn1 Eu4 As2 45.025(17) 6 4_545
As6 Eu4 As3 90.454(19) . .
As4 Eu4 As3 98.779(18) 2_655 .
As5 Eu4 As3 169.183(19) 4_545 .
Zn2 Eu4 As3 45.291(18) . .
Zn1 Eu4 As3 102.361(19) 6 .
As2 Eu4 As3 86.389(17) 4_545 .
As6 Eu4 As1 89.110(18) . 2
As4 Eu4 As1 176.776(19) 2_655 2
As5 Eu4 As1 89.511(18) 4_545 2
Zn2 Eu4 As1 44.920(18) . 2
Zn1 Eu4 As1 44.465(17) 6 2
As2 Eu4 As1 80.630(17) 4_545 2
As3 Eu4 As1 80.087(16) . 2
As6 Eu4 Sn2 44.9(5) . 2
As4 Eu4 Sn2 100.1(5) 2_655 2
As5 Eu4 Sn2 48.1(5) 4_545 2
Zn2 Eu4 Sn2 93.2(5) . 2
Zn1 Eu4 Sn2 95.6(5) 6 2
As2 Eu4 Sn2 133.9(5) 4_545 2
As3 Eu4 Sn2 132.2(5) . 2
As1 Eu4 Sn2 82.8(5) 2 2
As6 Eu4 Sn1 106.265(17) . 4_545
As4 Eu4 Sn1 47.172(14) 2_655 4_545
As5 Eu4 Sn1 46.605(14) 4_545 4_545
Zn2 Eu4 Sn1 171.707(19) . 4_545
Zn1 Eu4 Sn1 94.781(17) 6 4_545
As2 Eu4 Sn1 82.052(15) 4_545 4_545
As3 Eu4 Sn1 141.833(16) . 4_545
As1 Eu4 Sn1 132.809(16) 2 4_545
As6 Eu4 Eu1 93.703(15) . 2_655
As4 Eu4 Eu1 47.279(14) 2_655 2_655
As5 Eu4 Eu1 138.582(16) 4_545 2_655
Zn2 Eu4 Eu1 92.609(16) . 2_655
Zn1 Eu4 Eu1 134.445(16) 6 2_655
As2 Eu4 Eu1 92.046(14) 4_545 2_655
As3 Eu4 Eu1 51.501(12) . 2_655
As1 Eu4 Eu1 131.485(14) 2 2_655
Sn1 Eu4 Eu1 92.579(11) 4_545 2_655
As6 Eu4 Eu2 122.020(16) . .
As4 Eu4 Eu2 127.338(15) 2_655 .
As5 Eu4 Eu2 120.694(16) 4_545 .
Zn2 Eu4 Eu2 55.096(16) . .
Zn1 Eu4 Eu2 53.003(15) 6 .
As2 Eu4 Eu2 49.339(12) 4_545 .
As3 Eu4 Eu2 49.633(12) . .
As1 Eu4 Eu2 49.731(12) 2 .
Sn2 Eu4 Eu2 132.5(5) 2 .
Sn1 Eu4 Eu2 131.391(12) 4_545 .
Eu1 Eu4 Eu2 89.788(9) 2_655 .
As4 Eu5 As4 178.85(3) 2 .
As4 Eu5 As5 86.086(17) 2 4_545
As4 Eu5 As5 93.143(17) . 4_545
As4 Eu5 As5 93.143(17) 2 3_445
As4 Eu5 As5 86.086(17) . 3_445
As5 Eu5 As5 96.02(3) 4_545 3_445
As4 Eu5 As6 86.232(17) 2 .
As4 Eu5 As6 94.523(17) . .
As5 Eu5 As6 82.937(16) 4_545 .
As5 Eu5 As6 178.813(19) 3_445 .
As4 Eu5 As6 94.523(17) 2 2
As4 Eu5 As6 86.232(17) . 2
As5 Eu5 As6 178.812(19) 4_545 2
As5 Eu5 As6 82.936(16) 3_445 2
As6 Eu5 As6 98.12(3) . 2
As4 Eu5 Eu6 89.425(14) 2 1_545
As4 Eu5 Eu6 89.425(14) . 1_545
As5 Eu5 Eu6 48.008(13) 4_545 1_545
As5 Eu5 Eu6 48.008(13) 3_445 1_545
As6 Eu5 Eu6 130.942(13) . 1_545
As6 Eu5 Eu6 130.942(13) 2 1_545
As4 Eu5 Eu6 134.627(15) 2 3_545
As4 Eu5 Eu6 46.186(12) . 3_545
As5 Eu5 Eu6 90.366(12) 4_545 3_545
As5 Eu5 Eu6 132.179(11) 3_445 3_545
As6 Eu5 Eu6 48.495(12) . 3_545
As6 Eu5 Eu6 89.928(14) 2 3_545
Eu6 Eu5 Eu6 120.437(7) 1_545 3_545
As4 Eu5 Eu6 46.186(12) 2 3_445
As4 Eu5 Eu6 134.626(15) . 3_445
As5 Eu5 Eu6 132.179(11) 4_545 3_445
As5 Eu5 Eu6 90.366(12) 3_445 3_445
As6 Eu5 Eu6 89.928(14) . 3_445
As6 Eu5 Eu6 48.495(12) 2 3_445
Eu6 Eu5 Eu6 120.437(7) 1_545 3_445
Eu6 Eu5 Eu6 119.126(14) 3_545 3_445
As4 Eu5 Eu3 43.292(12) 2 3_445
As4 Eu5 Eu3 135.934(15) . 3_445
As5 Eu5 Eu3 42.795(12) 4_545 3_445
As5 Eu5 Eu3 96.376(15) 3_445 3_445
As6 Eu5 Eu3 82.477(12) . 3_445
As6 Eu5 Eu3 137.808(12) 2 3_445
Eu6 Eu5 Eu3 62.263(7) 1_545 3_445
Eu6 Eu5 Eu3 118.788(5) 3_545 3_445
Eu6 Eu5 Eu3 89.426(5) 3_445 3_445
As4 Eu5 Eu3 135.933(15) 2 4_545
As4 Eu5 Eu3 43.291(12) . 4_545
As5 Eu5 Eu3 96.376(15) 4_545 4_545
As5 Eu5 Eu3 42.795(12) 3_445 4_545
As6 Eu5 Eu3 137.808(12) . 4_545
As6 Eu5 Eu3 82.476(12) 2 4_545
Eu6 Eu5 Eu3 62.263(7) 1_545 4_545
Eu6 Eu5 Eu3 89.426(5) 3_545 4_545
Eu6 Eu5 Eu3 118.788(5) 3_445 4_545
Eu3 Eu5 Eu3 124.526(14) 3_445 4_545
As4 Eu5 Eu1 42.308(12) 2 2
As4 Eu5 Eu1 138.466(15) . 2
As5 Eu5 Eu1 83.615(12) 4_545 2
As5 Eu5 Eu1 135.447(12) 3_445 2
As6 Eu5 Eu1 43.947(12) . 2
As6 Eu5 Eu1 97.523(15) 2 2
Eu6 Eu5 Eu1 116.709(7) 1_545 2
Eu6 Eu5 Eu1 92.333(8) 3_545 2
Eu6 Eu5 Eu1 60.258(5) 3_445 2
Eu3 Eu5 Eu1 54.468(6) 3_445 2
Eu3 Eu5 Eu1 178.241(8) 4_545 2
As6 Sn2 As5 115.4(11) 2 3_445
As6 Sn2 As4 116.4(11) 2 .
As5 Sn2 As4 109.7(10) 3_445 .
As6 Sn2 Sn2 110.3(9) 2 2
As5 Sn2 Sn2 107.5(9) 3_445 2
As4 Sn2 Sn2 95.5(14) . 2
As6 Sn2 Eu1 61.5(6) 2 .
As5 Sn2 Eu1 119.5(10) 3_445 .
As4 Sn2 Eu1 58.0(6) . .
Sn2 Sn2 Eu1 131.2(11) 2 .
As6 Sn2 Eu3 119.6(10) 2 4_545
As5 Sn2 Eu3 56.9(5) 3_445 4_545
As4 Sn2 Eu3 57.5(5) . 4_545
Eu1 Sn2 Eu3 73.0(6) . 4_545
As6 Sn2 Eu4 57.6(6) 2 2
As5 Sn2 Eu4 58.8(6) 3_445 2
As4 Sn2 Eu4 127.7(10) . 2
Eu1 Sn2 Eu4 82.7(7) . 2
Eu3 Sn2 Eu4 80.2(6) 4_545 2
As4 Eu6 As4 89.26(3) 4 3_455
As4 Eu6 As5 175.093(19) 4 3_455
As4 Eu6 As5 86.380(16) 3_455 3_455
As4 Eu6 As5 86.380(16) 4 4
As4 Eu6 As5 175.093(19) 3_455 4
As5 Eu6 As5 98.06(3) 3_455 4
As4 Eu6 As6 84.883(17) 4 3_455
As4 Eu6 As6 93.570(17) 3_455 3_455
As5 Eu6 As6 97.621(17) 3_455 3_455
As5 Eu6 As6 83.811(16) 4 3_455
As4 Eu6 As6 93.570(17) 4 4
As4 Eu6 As6 84.883(17) 3_455 4
As5 Eu6 As6 83.811(16) 3_455 4
As5 Eu6 As6 97.621(17) 4 4
As6 Eu6 As6 177.83(3) 3_455 4
As4 Eu6 Eu5 135.371(13) 4 1_565
As4 Eu6 Eu5 135.371(13) 3_455 1_565
As5 Eu6 Eu5 49.032(13) 3_455 1_565
As5 Eu6 Eu5 49.032(13) 4 1_565
As6 Eu6 Eu5 91.084(13) 3_455 1_565
As6 Eu6 Eu5 91.084(13) 4 1_565
As4 Eu6 Eu8 90.4(3) 4 3
As4 Eu6 Eu8 134.01(19) 3_455 3
As5 Eu6 Eu8 91.0(3) 3_455 3
As5 Eu6 Eu8 48.38(17) 4 3
As6 Eu6 Eu8 132.18(16) 3_455 3
As6 Eu6 Eu8 49.25(17) 4 3
Eu5 Eu6 Eu8 60.5(3) 1_565 3
As4 Eu6 Eu8 134.0(2) 4 3_455
As4 Eu6 Eu8 90.4(3) 3_455 3_455
As5 Eu6 Eu8 48.38(17) 3_455 3_455
As5 Eu6 Eu8 91.0(2) 4 3_455
As6 Eu6 Eu8 49.25(17) 3_455 3_455
As6 Eu6 Eu8 132.18(16) 4 3_455
Eu5 Eu6 Eu8 60.5(3) 1_565 3_455
As4 Eu6 Eu5 88.867(14) 4 3_455
As4 Eu6 Eu5 45.471(12) 3_455 3_455
As5 Eu6 Eu5 89.674(12) 3_455 3_455
As5 Eu6 Eu5 132.064(12) 4 3_455
As6 Eu6 Eu5 48.254(12) 3_455 3_455
As6 Eu6 Eu5 130.291(14) 4 3_455
Eu5 Eu6 Eu5 120.437(7) 1_565 3_455
As4 Eu6 Eu5 45.471(12) 4 3
As4 Eu6 Eu5 88.867(14) 3_455 3
As5 Eu6 Eu5 132.064(12) 3_455 3
As5 Eu6 Eu5 89.674(12) 4 3
As6 Eu6 Eu5 130.291(14) 3_455 3
As6 Eu6 Eu5 48.254(12) 4 3
Eu5 Eu6 Eu5 120.437(7) 1_565 3
Eu5 Eu6 Eu5 119.126(14) 3_455 3
As4 Eu6 Eu8 44.629(13) 4 .
As4 Eu6 Eu8 44.629(13) 3_455 .
As5 Eu6 Eu8 130.968(13) 3_455 .
As5 Eu6 Eu8 130.968(13) 4 .
As6 Eu6 Eu8 88.916(13) 3_455 .
As6 Eu6 Eu8 88.916(13) 4 .
Eu8 Eu6 Eu8 119.5(3) 3 .
Eu8 Eu6 Eu8 119.5(3) 3_455 .
As2 Eu7 As2 180.0 7_556 .
As2 Eu7 As1 84.706(16) 7_556 7_556
As2 Eu7 As1 95.294(16) . 7_556
As2 Eu7 As1 95.295(16) 7_556 .
As2 Eu7 As1 84.706(16) . .
As1 Eu7 As1 180.0 7_556 .
As2 Eu7 As3 84.684(16) 7_556 8_456
As2 Eu7 As3 95.316(16) . 8_456
As1 Eu7 As3 89.227(16) 7_556 8_456
As1 Eu7 As3 90.775(16) . 8_456
As2 Eu7 As3 95.316(16) 7_556 2_655
As2 Eu7 As3 84.684(16) . 2_655
As1 Eu7 As3 90.773(16) 7_556 2_655
As1 Eu7 As3 89.225(16) . 2_655
As3 Eu7 As3 180.0 8_456 2_655
As2 Eu7 Zn1 135.047(17) 7_556 7_556
As2 Eu7 Zn1 44.953(17) . 7_556
As1 Eu7 Zn1 78.216(18) 7_556 7_556
As1 Eu7 Zn1 101.783(18) . 7_556
As3 Eu7 Zn1 135.564(17) 8_456 7_556
As3 Eu7 Zn1 44.436(17) 2_655 7_556
As2 Eu7 Zn1 44.954(17) 7_556 .
As2 Eu7 Zn1 135.047(17) . .
As1 Eu7 Zn1 101.785(18) 7_556 .
As1 Eu7 Zn1 78.217(18) . .
As3 Eu7 Zn1 44.436(17) 8_456 .
As3 Eu7 Zn1 135.564(17) 2_655 .
Zn1 Eu7 Zn1 180.00(2) 7_556 .
As2 Eu7 Zn2 44.682(17) 7_556 8_556
As2 Eu7 Zn2 135.317(17) . 8_556
As1 Eu7 Zn2 44.280(17) 7_556 8_556
As1 Eu7 Zn2 135.720(17) . 8_556
As3 Eu7 Zn2 100.972(18) 8_456 8_556
As3 Eu7 Zn2 79.028(18) 2_655 8_556
Zn1 Eu7 Zn2 98.994(19) 7_556 8_556
Zn1 Eu7 Zn2 81.006(19) . 8_556
As2 Eu7 Zn2 135.318(17) 7_556 2
As2 Eu7 Zn2 44.683(17) . 2
As1 Eu7 Zn2 135.720(17) 7_556 2
As1 Eu7 Zn2 44.280(17) . 2
As3 Eu7 Zn2 79.028(18) 8_456 2
As3 Eu7 Zn2 100.972(18) 2_655 2
Zn1 Eu7 Zn2 81.006(19) 7_556 2
Zn1 Eu7 Zn2 98.994(19) . 2
Zn2 Eu7 Zn2 180.0 8_556 2
As2 Eu7 Eu1 126.134(12) 7_556 .
As2 Eu7 Eu1 53.866(12) . .
As1 Eu7 Eu1 128.463(12) 7_556 .
As1 Eu7 Eu1 51.535(12) . .
As3 Eu7 Eu1 128.839(12) 8_456 .
As3 Eu7 Eu1 51.161(12) 2_655 .
Zn1 Eu7 Eu1 50.476(14) 7_556 .
Zn1 Eu7 Eu1 129.523(14) . .
Zn2 Eu7 Eu1 129.977(15) 8_556 .
Zn2 Eu7 Eu1 50.023(14) 2 .
As2 Eu7 Eu1 53.865(12) 7_556 7_556
As2 Eu7 Eu1 126.135(12) . 7_556
As1 Eu7 Eu1 51.538(12) 7_556 7_556
As1 Eu7 Eu1 128.464(12) . 7_556
As3 Eu7 Eu1 51.161(12) 8_456 7_556
As3 Eu7 Eu1 128.839(12) 2_655 7_556
Zn1 Eu7 Eu1 129.525(14) 7_556 7_556
Zn1 Eu7 Eu1 50.476(14) . 7_556
Zn2 Eu7 Eu1 50.022(15) 8_556 7_556
Zn2 Eu7 Eu1 129.978(14) 2 7_556
Eu1 Eu7 Eu1 180.0 . 7_556
As6 Sn1 As5 114.23(3) 2 .
As6 Sn1 As4 113.62(2) 2 3_455
As5 Sn1 As4 113.01(2) . 3_455
As6 Sn1 Sn1 107.29(2) 2 2
As5 Sn1 Sn1 107.06(3) . 2
As4 Sn1 Sn1 100.258(19) 3_455 2
As6 Sn1 Eu4 119.80(2) 2 4
As5 Sn1 Eu4 58.963(17) . 4
As4 Sn1 Eu4 57.517(17) 3_455 4
Sn1 Sn1 Eu4 132.636(13) 2 4
As6 Sn1 Eu3 58.945(17) 2 2
As5 Sn1 Eu3 121.12(2) . 2
As4 Sn1 Eu3 57.524(17) 3_455 2
Sn1 Sn1 Eu3 131.51(2) 2 2
Eu4 Sn1 Eu3 75.023(12) 4 2
As6 Sn1 Eu1 57.544(17) 2 .
As5 Sn1 Eu1 57.572(17) . .
As4 Sn1 Eu1 127.94(2) 3_455 .
Sn1 Sn1 Eu1 131.803(14) 2 .
Eu4 Sn1 Eu1 81.971(12) 4 .
Eu3 Sn1 Eu1 83.064(12) 2 .
As4 Eu8 As4 92.1(8) 3_455 4
As4 Eu8 As5 86.4(3) 3_455 .
As4 Eu8 As5 94.2(4) 4 .
As4 Eu8 As5 94.2(4) 3_455 2
As4 Eu8 As5 86.4(3) 4 2
As5 Eu8 As5 179.2(10) . 2
As4 Eu8 As6 176.4(5) 3_455 .
As4 Eu8 As6 85.55(2) 4 .
As5 Eu8 As6 96.6(4) . .
As5 Eu8 As6 82.9(3) 2 .
As4 Eu8 As6 85.55(2) 3_455 2
As4 Eu8 As6 176.4(5) 4 2
As5 Eu8 As6 82.9(3) . 2
As5 Eu8 As6 96.6(4) 2 2
As6 Eu8 As6 96.9(7) . 2
As4 Eu8 Eu6 89.411(13) 3_455 3_445
As4 Eu8 Eu6 134.00(18) 4 3_445
As5 Eu8 Eu6 131.7(5) . 3_445
As5 Eu8 Eu6 47.71(17) 2 3_445
As6 Eu8 Eu6 90.2(5) . 3_445
As6 Eu8 Eu6 48.9(2) 2 3_445
As4 Eu8 Eu6 134.00(17) 3_455 3_545
As4 Eu8 Eu6 89.411(13) 4 3_545
As5 Eu8 Eu6 47.71(17) . 3_545
As5 Eu8 Eu6 131.7(5) 2 3_545
As6 Eu8 Eu6 48.9(2) . 3_545
As6 Eu8 Eu6 90.2(5) 2 3_545
Eu6 Eu8 Eu6 120.9(7) 3_445 3_545
As4 Eu8 Eu6 46.1(4) 3_455 .
As4 Eu8 Eu6 46.1(4) 4 .
As5 Eu8 Eu6 90.4(5) . .
As5 Eu8 Eu6 90.4(5) 2 .
As6 Eu8 Eu6 131.6(4) . .
As6 Eu8 Eu6 131.6(4) 2 .
Eu6 Eu8 Eu6 119.5(3) 3_445 .
Eu6 Eu8 Eu6 119.5(3) 3_545 .
As4 Eu8 Eu4 42.63(17) 3_455 4
As4 Eu8 Eu4 92.6(5) 4 4
As5 Eu8 Eu4 43.78(17) . 4
As5 Eu8 Eu4 136.8(5) 2 4
As6 Eu8 Eu4 140.16(17) . 4
As6 Eu8 Eu4 83.77(2) 2 4
Eu6 Eu8 Eu4 117.802(7) 3_445 4
Eu6 Eu8 Eu4 91.362(7) 3_545 4
Eu6 Eu8 Eu4 60.2(3) . 4
As4 Eu8 Eu4 92.6(5) 3_455 3_455
As4 Eu8 Eu4 42.63(17) 4 3_455
As5 Eu8 Eu4 136.8(5) . 3_455
As5 Eu8 Eu4 43.78(17) 2 3_455
As6 Eu8 Eu4 83.77(2) . 3_455
As6 Eu8 Eu4 140.16(17) 2 3_455
Eu6 Eu8 Eu4 91.362(7) 3_445 3_455
Eu6 Eu8 Eu4 117.802(7) 3_545 3_455
Eu6 Eu8 Eu4 60.2(3) . 3_455
Eu4 Eu8 Eu4 120.4(6) 4 3_455
As4 Eu8 Eu3 42.26(2) 3_455 2
As4 Eu8 Eu3 134.4(7) 4 2
As5 Eu8 Eu3 84.823(17) . 2
As5 Eu8 Eu3 95.202(18) 2 2
As6 Eu8 Eu3 140.0(7) . 2
As6 Eu8 Eu3 43.376(12) 2 2
Eu6 Eu8 Eu3 61.43(10) 3_445 2
Eu6 Eu8 Eu3 120.5(3) 3_545 2
Eu6 Eu8 Eu3 88.3(4) . 2
Eu4 Eu8 Eu3 56.37(10) 4 2
Eu4 Eu8 Eu3 121.7(3) 3_455 2
Zn1 As1 Zn2 122.30(3) 5_556 2
Zn1 As1 Eu2 71.17(2) 5_556 2
Zn2 As1 Eu2 73.69(2) 2 2
Zn1 As1 Eu7 148.93(3) 5_556 .
Zn2 As1 Eu7 71.25(2) 2 .
Eu2 As1 Eu7 88.883(17) 2 .
Zn1 As1 Eu2 72.75(2) 5_556 6_556
Zn2 As1 Eu2 149.88(3) 2 6_556
Eu2 As1 Eu2 89.548(17) 2 6_556
Eu7 As1 Eu2 83.844(16) . 6_556
Zn1 As1 Eu1 132.16(3) 5_556 .
Zn2 As1 Eu1 66.42(2) 2 .
Eu2 As1 Eu1 140.11(2) 2 .
Eu7 As1 Eu1 78.211(15) . .
Eu2 As1 Eu1 125.57(2) 6_556 .
Zn1 As1 Eu3 64.91(2) 5_556 4_545
Zn2 As1 Eu3 130.84(3) 2 4_545
Eu2 As1 Eu3 136.08(2) 2 4_545
Eu7 As1 Eu3 130.55(2) . 4_545
Eu2 As1 Eu3 78.399(16) 6_556 4_545
Eu1 As1 Eu3 75.728(16) . 4_545
Zn1 As1 Eu4 65.12(2) 5_556 2
Zn2 As1 Eu4 63.65(2) 2 2
Eu2 As1 Eu4 77.673(16) 2 2
Eu7 As1 Eu4 134.88(2) . 2
Eu2 As1 Eu4 137.87(2) 6_556 2
Eu1 As1 Eu4 85.127(17) . 2
Eu3 As1 Eu4 83.553(16) 4_545 2
Zn1 As2 Zn2 122.40(3) 7_556 2
Zn1 As2 Eu7 71.51(2) 7_556 .
Zn2 As2 Eu7 72.47(2) 2 .
Zn1 As2 Eu2 144.41(3) 7_556 8_456
Zn2 As2 Eu2 72.46(2) 2 8_456
Eu7 As2 Eu2 85.256(16) . 8_456
Zn1 As2 Eu2 71.80(2) 7_556 4
Zn2 As2 Eu2 145.88(3) 2 4
Eu7 As2 Eu2 85.652(16) . 4
Eu2 As2 Eu2 80.086(17) 8_456 4
Zn1 As2 Eu4 66.27(2) 7_556 4
Zn2 As2 Eu4 134.32(3) 2 4
Eu7 As2 Eu4 137.70(2) . 4
Eu2 As2 Eu4 129.52(2) 8_456 4
Eu2 As2 Eu4 79.160(16) 4 4
Zn1 As2 Eu3 136.16(3) 7_556 2
Zn2 As2 Eu3 65.43(2) 2 2
Eu7 As2 Eu3 137.72(2) . 2
Eu2 As2 Eu3 78.828(16) 8_456 2
Eu2 As2 Eu3 128.70(2) 4 2
Eu4 As2 Eu3 79.384(16) 4 2
Zn1 As2 Eu1 64.90(2) 7_556 .
Zn2 As2 Eu1 64.45(2) 2 .
Eu7 As2 Eu1 77.470(15) . .
Eu2 As2 Eu1 136.60(2) 8_456 .
Eu2 As2 Eu1 136.52(2) 4 .
Eu4 As2 Eu1 86.941(17) 4 .
Eu3 As2 Eu1 87.748(17) 2 .
Zn1 As3 Zn2 122.41(3) 8 .
Zn1 As3 Eu2 148.04(3) 8 .
Zn2 As3 Eu2 73.86(2) . .
Zn1 As3 Eu2 73.11(2) 8 7
Zn2 As3 Eu2 71.94(2) . 7
Eu2 As3 Eu2 88.954(18) . 7
Zn1 As3 Eu7 70.13(2) 8 2_655
Zn2 As3 Eu7 150.33(3) . 2_655
Eu2 As3 Eu7 83.601(16) . 2_655
Eu2 As3 Eu7 88.902(17) 7 2_655
Zn1 As3 Eu1 67.21(2) 8 2_655
Zn2 As3 Eu1 130.68(3) . 2_655
Eu2 As3 Eu1 125.91(2) . 2_655
Eu2 As3 Eu1 140.33(2) 7 2_655
Eu7 As3 Eu1 78.332(15) 2_655 2_655
Zn1 As3 Eu4 132.71(3) 8 .
Zn2 As3 Eu4 64.16(2) . .
Eu2 As3 Eu4 78.310(16) . .
Eu2 As3 Eu4 136.08(2) 7 .
Eu7 As3 Eu4 130.15(2) 2_655 .
Eu1 As3 Eu4 75.835(16) 2_655 .
Zn1 As3 Eu3 64.12(2) 8 .
Zn2 As3 Eu3 64.84(2) . .
Eu2 As3 Eu3 138.69(2) . .
Eu2 As3 Eu3 78.004(16) 7 .
Eu7 As3 Eu3 134.25(2) 2_655 .
Eu1 As3 Eu3 84.449(17) 2_655 .
Eu4 As3 Eu3 84.421(17) . .
Sn1 As4 Eu1 151.92(3) 3_545 .
Sn2 As4 Eu1 72.2(6) . .
Sn1 As4 Eu4 75.309(19) 3_545 2_655
Eu1 As4 Eu4 84.837(18) . 2_655
Sn1 As4 Eu3 75.373(19) 3_545 4_545
Eu1 As4 Eu3 84.615(18) . 4_545
Eu4 As4 Eu3 88.588(18) 2_655 4_545
Sn1 As4 Eu8 25.9(3) 3_545 3_545
Eu1 As4 Eu8 177.8(2) . 3_545
Eu4 As4 Eu8 93.31(2) 2_655 3_545
Eu3 As4 Eu8 94.1(4) 4_545 3_545
Sn1 As4 Eu5 107.01(2) 3_545 .
Eu1 As4 Eu5 92.734(19) . .
Eu4 As4 Eu5 177.57(3) 2_655 .
Eu3 As4 Eu5 91.305(18) 4_545 .
Sn1 As4 Eu6 108.03(2) 3_545 3_545
Eu1 As4 Eu6 91.954(19) . 3_545
Eu4 As4 Eu6 91.618(17) 2_655 3_545
Eu3 As4 Eu6 176.53(2) 4_545 3_545
Eu5 As4 Eu6 88.343(17) . 3_545
Sn1 As5 Sn2 111.3(6) . 3
Sn1 As5 Eu3 163.96(3) . 2_655
Sn1 As5 Eu4 74.432(19) . 4
Eu3 As5 Eu4 93.84(2) 2_655 4
Sn1 As5 Eu1 76.818(19) . .
Sn2 As5 Eu1 163.8(6) 3 .
Eu3 As5 Eu1 94.10(2) 2_655 .
Eu4 As5 Eu1 96.67(2) 4 .
Sn1 As5 Eu6 100.21(2) . 3_545
Eu3 As5 Eu6 92.726(18) 2_655 3_545
Eu4 As5 Eu6 171.01(2) 4 3_545
Eu1 As5 Eu6 88.967(19) . 3_545
Sn2 As5 Eu8 99.0(8) 3 .
Eu3 As5 Eu8 171.9(2) 2_655 .
Eu4 As5 Eu8 88.8(4) 4 .
Eu1 As5 Eu8 93.2(4) . .
Eu6 As5 Eu8 83.9(3) 3_545 .
Sn1 As5 Eu5 102.09(2) . 3
Eu3 As5 Eu5 88.799(17) 2_655 3
Eu4 As5 Eu5 91.041(18) 4 3
Eu1 As5 Eu5 171.55(2) . 3
Eu6 As5 Eu5 82.961(17) 3_545 3
Sn2 As6 Eu4 77.5(7) 2 .
Sn1 As6 Eu4 166.45(3) 2 .
Sn2 As6 Eu3 168.0(7) 2 .
Sn1 As6 Eu3 74.659(19) 2 .
Eu4 As6 Eu3 95.42(2) . .
Sn1 As6 Eu1 76.987(19) 2 2
Eu4 As6 Eu1 95.73(2) . 2
Eu3 As6 Eu1 98.24(2) . 2
Sn1 As6 Eu5 98.44(2) 2 .
Eu4 As6 Eu5 92.625(19) . .
Eu3 As6 Eu5 169.32(2) . .
Eu1 As6 Eu5 87.917(17) 2 .
Sn1 As6 Eu6 99.43(2) 2 3_545
Eu4 As6 Eu6 89.572(18) . 3_545
Eu3 As6 Eu6 89.779(18) . 3_545
Eu1 As6 Eu6 169.90(2) 2 3_545
Eu5 As6 Eu6 83.252(16) . 3_545
Sn2 As6 Eu8 100.0(8) 2 .
Eu4 As6 Eu8 170.58(19) . .
Eu3 As6 Eu8 88.5(4) . .
Eu1 As6 Eu8 92.15(2) 2 .
Eu6 As6 Eu8 81.88(4) 3_545 .
As1 Zn1 As3 118.84(4) 5_556 8_456
As1 Zn1 As2 118.91(4) 5_556 7_556
As3 Zn1 As2 119.60(4) 8_456 7_556
As1 Zn1 Eu3 69.91(2) 5_556 8_456
As3 Zn1 Eu3 71.07(2) 8_456 8_456
As2 Zn1 Eu3 147.14(4) 7_556 8_456
As1 Zn1 Eu4 70.42(2) 5_556 6_556
As3 Zn1 Eu4 149.54(4) 8_456 6_556
As2 Zn1 Eu4 68.70(2) 7_556 6_556
Eu3 Zn1 Eu4 87.48(2) 8_456 6_556
As1 Zn1 Eu1 150.35(3) 5_556 7_556
As3 Zn1 Eu1 67.85(2) 8_456 7_556
As2 Zn1 Eu1 71.13(2) 7_556 7_556
Eu3 Zn1 Eu1 87.37(2) 8_456 7_556
Eu4 Zn1 Eu1 90.42(2) 6_556 7_556
As1 Zn1 Eu7 132.65(3) 5_556 .
As3 Zn1 Eu7 65.44(2) 8_456 .
As2 Zn1 Eu7 63.54(2) 7_556 .
Eu3 Zn1 Eu7 136.51(2) 8_456 .
Eu4 Zn1 Eu7 132.17(2) 6_556 .
Eu1 Zn1 Eu7 76.977(17) 7_556 .
As1 Zn1 Eu2 64.51(2) 5_556 6_556
As3 Zn1 Eu2 133.24(3) 8_456 6_556
As2 Zn1 Eu2 63.63(2) 7_556 6_556
Eu3 Zn1 Eu2 134.42(2) 8_456 6_556
Eu4 Zn1 Eu2 77.221(18) 6_556 6_556
Eu1 Zn1 Eu2 134.59(2) 7_556 6_556
Eu7 Zn1 Eu2 79.791(18) . 6_556
As1 Zn1 Eu2 63.53(2) 5_556 2
As3 Zn1 Eu2 63.06(2) 8_456 2
As2 Zn1 Eu2 135.94(3) 7_556 2
Eu3 Zn1 Eu2 76.917(18) 8_456 2
Eu4 Zn1 Eu2 133.95(2) 6_556 2
Eu1 Zn1 Eu2 130.90(2) 7_556 2
Eu7 Zn1 Eu2 83.299(18) . 2
Eu2 Zn1 Eu2 83.496(19) 6_556 2
As1 Zn2 As2 119.01(4) 2 2
As1 Zn2 As3 118.34(4) 2 .
As2 Zn2 As3 118.42(4) 2 .
As1 Zn2 Eu4 71.43(2) 2 .
As2 Zn2 Eu4 149.83(4) 2 .
As3 Zn2 Eu4 70.55(2) . .
As1 Zn2 Eu3 152.34(4) 2 .
As2 Zn2 Eu3 69.61(2) 2 .
As3 Zn2 Eu3 70.37(2) . .
Eu4 Zn2 Eu3 89.10(2) . .
As1 Zn2 Eu1 68.57(2) 2 2
As2 Zn2 Eu1 71.41(2) 2 2
As3 Zn2 Eu1 152.88(4) . 2
Eu4 Zn2 Eu1 89.03(2) . 2
Eu3 Zn2 Eu1 92.32(2) . 2
As1 Zn2 Eu7 64.47(2) 2 2
As2 Zn2 Eu7 62.85(2) 2 2
As3 Zn2 Eu7 130.45(3) . 2
Eu4 Zn2 Eu7 135.87(2) . 2
Eu3 Zn2 Eu7 132.30(2) . 2
Eu1 Zn2 Eu7 76.656(17) 2 2
As1 Zn2 Eu2 130.57(4) 2 7
As2 Zn2 Eu2 63.13(2) 2 7
As3 Zn2 Eu2 63.70(2) . 7
Eu4 Zn2 Eu2 134.24(3) . 7
Eu3 Zn2 Eu2 77.087(18) . 7
Eu1 Zn2 Eu2 134.24(2) 2 7
Eu7 Zn2 Eu2 78.510(18) 2 7
As1 Zn2 Eu2 62.73(2) 2 .
As2 Zn2 Eu2 133.63(3) 2 .
As3 Zn2 Eu2 62.40(2) . .
Eu4 Zn2 Eu2 76.530(18) . .
Eu3 Zn2 Eu2 132.77(2) . .
Eu1 Zn2 Eu2 131.30(2) 2 .
Eu7 Zn2 Eu2 82.241(19) 2 .
Eu2 Zn2 Eu2 81.60(2) 7 .

loop_
_geom_bond_atom_site_label_1
_geom_bond_atom_site_label_2
_geom_bond_distance
_geom_bond_site_symmetry_2
Eu1 As4 2.9816(7) .
Eu1 As6 3.0728(7) 2
Eu1 As5 3.0758(7) .
Eu1 Zn2 3.2306(8) 2
Eu1 Zn1 3.2477(8) 7_556
Eu1 As3 3.2625(7) 2_655
Eu1 As1 3.2810(7) .
Eu1 Sn2 3.35(3) .
Eu1 As2 3.3938(7) .
Eu1 Sn1 3.5481(5) .
Eu1 Eu3 4.0359(5) 4_545
Eu1 Eu4 4.0420(5) 2_655
Eu2 As2 3.1779(7) 8
Eu2 As2 3.1789(7) 4_545
Eu2 As3 3.2023(7) .
Eu2 As3 3.2030(7) 7
Eu2 As1 3.2145(7) 2
Eu2 As1 3.2226(7) 6
Eu2 Zn1 3.3706(8) 6
Eu2 Zn2 3.3969(8) 7
Eu2 Zn1 3.4381(8) 2
Eu2 Zn2 3.4709(9) .
Eu2 Eu2 4.0897(6) 5_655
Eu2 Eu4 4.1158(5) .
Eu3 As5 2.9863(7) 2_655
Eu3 As4 3.0143(7) 4
Eu3 As6 3.0712(7) .
Eu3 Zn1 3.1769(8) 8
Eu3 Zn2 3.2096(8) .
Eu3 As1 3.2944(7) 4
Eu3 As2 3.3080(7) 2
Eu3 As3 3.3400(7) .
Eu3 Sn2 3.43(3) 4
Eu3 Sn1 3.4572(5) 2
Eu4 As6 2.9720(7) .
Eu4 As4 3.0106(7) 2_655
Eu4 As5 3.0707(7) 4_545
Eu4 Zn2 3.1635(8) .
Eu4 Zn1 3.2224(8) 6
Eu4 As2 3.2796(7) 4_545
Eu4 As3 3.3146(7) .
Eu4 As1 3.3465(7) 2
Eu4 Sn2 3.44(3) 2
Eu4 Sn1 3.4522(5) 4_545
Eu5 As4 3.1300(6) 2
Eu5 As4 3.1301(6) .
Eu5 As5 3.2873(7) 4_545
Eu5 As5 3.2873(7) 3_445
Eu5 As6 3.2973(7) .
Eu5 As6 3.2973(7) 2
Eu5 Eu6 4.3208(6) 1_545
Eu5 Eu6 4.3888(4) 3_545
Eu5 Eu6 4.3888(4) 3_445
Sn2 As6 2.48(3) 2
Sn2 As5 2.67(3) 3_445
Sn2 As4 2.69(3) .
Sn2 Sn2 2.76(6) 2
Eu6 As4 3.1682(7) 4
Eu6 As4 3.1682(7) 3_455
Eu6 As5 3.2358(7) 3_455
Eu6 As5 3.2358(7) 4
Eu6 As6 3.3097(7) 3_455
Eu6 As6 3.3097(7) 4
Eu6 Eu8 4.350(14) 3
Eu6 Eu8 4.350(14) 3_455
Eu6 Eu8 4.40(3) .
Eu7 As2 3.1551(6) 7_556
Eu7 As2 3.1552(6) .
Eu7 As1 3.2219(6) 7_556
Eu7 As1 3.2219(6) .
Eu7 As3 3.2324(6) 8_456
Eu7 As3 3.2324(6) 2_655
Eu7 Zn1 3.3424(8) 7_556
Eu7 Zn1 3.3424(8) .
Eu7 Zn2 3.3811(8) 8_556
Eu7 Zn2 3.3811(8) 2
Sn1 As6 2.5958(8) 2
Sn1 As5 2.6041(7) .
Sn1 As4 2.6175(8) 3_455
Sn1 Sn1 2.7151(9) 2
Eu8 As4 3.09(2) 3_455
Eu8 As4 3.09(2) 4
Eu8 As5 3.2701(7) .
Eu8 As5 3.2701(7) 2
Eu8 As6 3.328(19) .
Eu8 As6 3.328(19) 2
As1 Zn1 2.4881(10) 5_556
As1 Zn2 2.4929(10) 2
As2 Zn1 2.4901(10) 7_556
As2 Zn2 2.4934(10) 2
As3 Zn1 2.4882(10) 8
As3 Zn2 2.4981(10) .
